data_4022243
loop_
_publ_author_name
'Anxin Wu'
'Arindam Chakraborty'
'Dariusz Witt'
'Jason Lagona'
'Fehmi Damkaci'
'Marie A. Ofori'
'Jessica K. Chiles'
'James C. Fettinger'
'Lyle Isaacs'

_publ_section_title
;
 Methylene-Bridged Glycoluril Dimers: Synthetic Methods
;
_journal_name_full 'Journal of Organic Chemistry'
_journal_page_first 5817
_journal_page_last 5830
_journal_paper_doi 10.1021/jo0258958
_journal_volume 67
_journal_year 2002
_chemical_formula_sum 'C46 H54 N10 O12'
_chemical_formula_weight 938.99
_chemical_name_systematic
; 
 ? 
;
_space_group_IT_number 33
_symmetry_cell_setting orthorhombic
_symmetry_space_group_name_Hall 'P 2c -2n'
_symmetry_space_group_name_H-M 'P n a 21'
_atom_sites_solution_hydrogens geom
_atom_sites_solution_primary direct
_atom_sites_solution_secondary difmap
_audit_creation_method SHELXL-97
_cell_angle_alpha 90.00
_cell_angle_beta 90.00
_cell_angle_gamma 90.00
_cell_formula_units_Z 4
_cell_length_a 10.7933(9)
_cell_length_b 26.350(2)
_cell_length_c 16.7931(14)
_cell_measurement_temperature 193(2)
_cell_volume 4776.1(7)
_computing_cell_refinement 'Bruker SMART'
_computing_data_collection 'Bruker SMART'
_computing_data_reduction 'Bruker SAINT'
_computing_molecular_graphics 'Bruker SHELXTL'
_computing_publication_material 'Bruker SHELXTL'
_computing_structure_refinement 'SHELXL-97 (Sheldrick, 1997)'
_computing_structure_solution 'SHELXS-97 (Sheldrick, 1990)'
_diffrn_ambient_temperature 193(2)
_diffrn_measured_fraction_theta_full 0.998
_diffrn_measured_fraction_theta_max 0.998
_diffrn_measurement_device_type 'CCD area detector'
_diffrn_measurement_method 'phi and omega scans'
_diffrn_radiation_monochromator graphite
_diffrn_radiation_source 'fine-focus sealed tube'
_diffrn_radiation_type MoK\a
_diffrn_radiation_wavelength 0.71073
_diffrn_reflns_av_R_equivalents 0.0378
_diffrn_reflns_av_sigmaI/netI 0.0242
_diffrn_reflns_limit_h_max 14
_diffrn_reflns_limit_h_min -14
_diffrn_reflns_limit_k_max 34
_diffrn_reflns_limit_k_min -34
_diffrn_reflns_limit_l_max 21
_diffrn_reflns_limit_l_min -21
_diffrn_reflns_number 71583
_diffrn_reflns_theta_full 27.50
_diffrn_reflns_theta_max 27.50
_diffrn_reflns_theta_min 2.04
_diffrn_standards_decay_% 0
_exptl_absorpt_coefficient_mu 0.096
_exptl_absorpt_correction_type 'Empirical, SADABS'
_exptl_crystal_colour Colorless
_exptl_crystal_density_diffrn 1.306
_exptl_crystal_density_meas 0
_exptl_crystal_density_method 'not measured'
_exptl_crystal_description Block
_exptl_crystal_F_000 1984
_exptl_crystal_size_max 0.339
_exptl_crystal_size_mid 0.305
_exptl_crystal_size_min 0.288
_refine_diff_density_max 0.364
_refine_diff_density_min -0.303
_refine_diff_density_rms 0.041
_refine_ls_abs_structure_details 'Flack H D (1983), Acta Cryst. A39, 876-881'
_refine_ls_abs_structure_Flack 0.4(7)
_refine_ls_extinction_coef 0.0007(3)
_refine_ls_extinction_expression Fc^*^=kFc[1+0.001xFc^2^\l^3^/sin(2\q)]^-1/4^
_refine_ls_extinction_method SHELXL
_refine_ls_goodness_of_fit_ref 1.065
_refine_ls_hydrogen_treatment mixed
_refine_ls_matrix_type full
_refine_ls_number_parameters 696
_refine_ls_number_reflns 10935
_refine_ls_number_restraints 1
_refine_ls_restrained_S_all 1.065
_refine_ls_R_factor_all 0.0586
_refine_ls_R_factor_gt 0.0422
_refine_ls_shift/su_max 0.000
_refine_ls_shift/su_mean 0.000
_refine_ls_structure_factor_coef Fsqd
_refine_ls_weighting_details 'calc w=1/[\s^2^(Fo^2^)+(0.0621P)^2^+0.9988P] where P=(Fo^2^+2Fc^2^)/3'
_refine_ls_weighting_scheme calc
_refine_ls_wR_factor_gt 0.1078
_refine_ls_wR_factor_ref 0.1189
_reflns_number_gt 9134
_reflns_number_total 10935
_reflns_threshold_expression >2sigma(I)
_cod_data_source_file jo0258958_s2_2.cif
_cod_data_source_block 38c
_cod_depositor_comments
;
The following automatic conversions were performed:
'_symmetry_cell_setting' value 'Orthorhombic' changed to 'orthorhombic'
according to '/home/saulius/struct/CIF-dictionaries/cif_core.dic'
dictionary named 'cif_core.dic' version 2.4.1 from 2010-06-29.

Automatic conversion script
Id: cif_fix_enum 1527 2010-12-29 10:47:43Z saulius 
;
_cod_database_code 4022243

loop_
_symmetry_equiv_pos_as_xyz
'x, y, z'
'-x, -y, z+1/2'
'x+1/2, -y+1/2, z'
'-x+1/2, y+1/2, z+1/2'

loop_
_atom_site_label
_atom_site_type_symbol
_atom_site_fract_x
_atom_site_fract_y
_atom_site_fract_z
_atom_site_U_iso_or_equiv
_atom_site_adp_type
_atom_site_occupancy
_atom_site_symmetry_multiplicity
_atom_site_calc_flag
_atom_site_refinement_flags
_atom_site_disorder_assembly
_atom_site_disorder_group
C1 C 1.1072(2) 0.61329(9) 0.48018(14) 0.0470(5) Uani 1 1 d . . .
H1 H 1.1732 0.6080 0.5167 0.056(7) Uiso 1 1 calc R . .
C2 C 1.0606(2) 0.66259(9) 0.47029(16) 0.0542(6) Uani 1 1 d . . .
C3 C 0.9625(2) 0.67001(9) 0.41810(16) 0.0545(6) Uani 1 1 d . . .
C4 C 0.9139(2) 0.62875(9) 0.37709(14) 0.0492(5) Uani 1 1 d . . .
H4 H 0.8462 0.6340 0.3419 0.047(6) Uiso 1 1 calc R . .
C4A C 0.96131(18) 0.57976(8) 0.38596(13) 0.0396(4) Uani 1 1 d . . .
C5 C 0.90503(19) 0.53696(8) 0.33845(12) 0.0405(4) Uani 1 1 d . . .
H5A H 0.8345 0.5504 0.3071 0.030(5) Uiso 1 1 calc R . .
H5B H 0.9676 0.5240 0.3004 0.046(6) Uiso 1 1 calc R . .
C5A C 0.94427(16) 0.45873(7) 0.42315(11) 0.0336(4) Uani 1 1 d . . .
C5B C 1.0099(2) 0.42504(8) 0.36071(13) 0.0418(5) Uani 1 1 d . A .
C5C C 1.0057(4) 0.40016(14) 0.22390(19) 0.0554(8) Uani 0.76 1 d P A 1
H5C1 H 1.0972 0.4016 0.2264 0.066 Uiso 0.76 1 calc PR A 1
H5C2 H 0.9785 0.4166 0.1739 0.066 Uiso 0.76 1 calc PR A 1
C5D C 0.9632(5) 0.34547(13) 0.2251(3) 0.0723(11) Uani 0.76 1 d P A 1
H5D1 H 0.8726 0.3443 0.2280 0.108 Uiso 0.76 1 calc PR A 1
H5D2 H 0.9984 0.3283 0.2717 0.108 Uiso 0.76 1 calc PR A 1
H5D3 H 0.9911 0.3284 0.1765 0.108 Uiso 0.76 1 calc PR A 1
C5E C 1.0335(13) 0.3811(6) 0.2459(9) 0.063(3) Uiso 0.24 1 d P A 2
H5E1 H 1.1196 0.3916 0.2340 0.076 Uiso 0.24 1 calc PR A 2
H5E2 H 1.0339 0.3489 0.2763 0.076 Uiso 0.24 1 calc PR A 2
C5F C 0.9613(15) 0.3780(7) 0.1780(10) 0.085(4) Uiso 0.24 1 d P A 2
H5F1 H 0.8823 0.3616 0.1909 0.128 Uiso 0.24 1 calc PR A 2
H5F2 H 1.0048 0.3581 0.1374 0.128 Uiso 0.24 1 calc PR A 2
H5F3 H 0.9455 0.4123 0.1576 0.128 Uiso 0.24 1 calc PR A 2
N5 N 0.86128(14) 0.49472(6) 0.38790(9) 0.0356(3) Uani 1 1 d . . .
O5A O 1.10128(17) 0.40113(7) 0.37634(11) 0.0607(4) Uani 1 1 d . . .
O5B O 0.95297(17) 0.42655(7) 0.29165(9) 0.0555(4) Uani 1 1 d . . .
C6 C 0.74335(17) 0.49137(8) 0.41581(11) 0.0354(4) Uani 1 1 d . . .
C6A C 0.85692(17) 0.42766(7) 0.48215(11) 0.0339(4) Uani 1 1 d . . .
C6B C 0.8546(2) 0.37040(9) 0.46196(13) 0.0446(5) Uani 1 1 d . B .
C6C C 0.9418(8) 0.2867(2) 0.4963(5) 0.075(2) Uani 0.54 1 d P B 1
H6C1 H 0.9384 0.2704 0.5495 0.089 Uiso 0.54 1 calc PR B 1
H6C2 H 0.8706 0.2742 0.4648 0.089 Uiso 0.54 1 calc PR B 1
C6D C 1.0572(6) 0.2726(2) 0.4566(4) 0.0825(18) Uani 0.54 1 d P B 1
H6D1 H 1.0578 0.2866 0.4026 0.124 Uiso 0.54 1 calc PR B 1
H6D2 H 1.0636 0.2356 0.4540 0.124 Uiso 0.54 1 calc PR B 1
H6D3 H 1.1276 0.2863 0.4866 0.124 Uiso 0.54 1 calc PR B 1
C6E C 0.7569(14) 0.3215(6) 0.3613(10) 0.057(3) Uiso 0.17 1 d P C 2
H6E1 H 0.8204 0.2949 0.3535 0.069 Uiso 0.17 1 calc PR C 2
H6E2 H 0.7376 0.3370 0.3091 0.069 Uiso 0.17 1 calc PR C 2
C6F C 0.6436(16) 0.2998(7) 0.3979(12) 0.067(4) Uiso 0.17 1 d P C 2
H6F1 H 0.6583 0.2935 0.4546 0.101 Uiso 0.17 1 calc PR C 2
H6F2 H 0.6228 0.2678 0.3714 0.101 Uiso 0.17 1 calc PR C 2
H6F3 H 0.5748 0.3237 0.3918 0.101 Uiso 0.17 1 calc PR C 2
C6G C 0.9763(12) 0.2943(5) 0.4771(8) 0.056(3) Uiso 0.30 1 d P B 3
H6G1 H 1.0650 0.2885 0.4891 0.067 Uiso 0.30 1 calc PR B 3
H6G2 H 0.9612 0.2896 0.4194 0.067 Uiso 0.30 1 calc PR B 3
C6H C 0.8942(12) 0.2624(6) 0.5264(8) 0.085(3) Uiso 0.30 1 d P B 3
H6H1 H 0.9219 0.2636 0.5820 0.128 Uiso 0.30 1 calc PR B 3
H6H2 H 0.8972 0.2273 0.5072 0.128 Uiso 0.30 1 calc PR B 3
H6H3 H 0.8091 0.2751 0.5228 0.128 Uiso 0.30 1 calc PR B 3
N6 N 0.73662(14) 0.45053(7) 0.46785(10) 0.0374(4) Uani 1 1 d . . .
O6 O 0.65702(12) 0.51892(6) 0.39702(9) 0.0433(3) Uani 1 1 d . . .
O6A O 0.79386(19) 0.35384(9) 0.40845(13) 0.0768(6) Uani 1 1 d . . .
O6B O 0.9329(2) 0.34401(7) 0.50563(13) 0.0801(7) Uani 1 1 d . . .
C7 C 0.61709(18) 0.42938(9) 0.49122(11) 0.0380(4) Uani 1 1 d . . .
H7A H 0.5536 0.4411 0.4529 0.042(6) Uiso 1 1 calc R . .
H7B H 0.6217 0.3919 0.4872 0.038(6) Uiso 1 1 calc R . .
C7A C 0.62822(16) 0.42228(7) 0.64343(10) 0.0305(3) Uani 1 1 d . . .
C7B C 0.61955(19) 0.36369(8) 0.64460(12) 0.0398(4) Uani 1 1 d . . .
C7C C 0.6922(3) 0.28920(10) 0.7098(2) 0.0716(8) Uani 1 1 d . . .
H7C1 H 0.6939 0.2737 0.6561 0.135(17) Uiso 1 1 calc R . .
H7C2 H 0.6193 0.2759 0.7389 0.087(10) Uiso 1 1 calc R . .
C7D C 0.8081(3) 0.27712(14) 0.7537(3) 0.1004(14) Uani 1 1 d . . .
H7D1 H 0.8065 0.2937 0.8059 0.21(3) Uiso 1 1 calc R . .
H7D2 H 0.8796 0.2894 0.7233 0.124(15) Uiso 1 1 calc R . .
H7D3 H 0.8147 0.2403 0.7609 0.096(11) Uiso 1 1 calc R . .
N7 N 0.57699(14) 0.44270(7) 0.57098(9) 0.0337(3) Uani 1 1 d . . .
O7A O 0.55921(19) 0.33981(7) 0.59746(12) 0.0657(5) Uani 1 1 d . . .
O7B O 0.68519(15) 0.34492(6) 0.70359(10) 0.0507(4) Uani 1 1 d . . .
C8 C 0.48006(16) 0.47646(7) 0.58363(11) 0.0337(4) Uani 1 1 d . . .
C8A C 0.54418(16) 0.44874(7) 0.70965(11) 0.0314(4) Uani 1 1 d . . .
C8B C 0.47302(17) 0.41055(8) 0.76341(11) 0.0356(4) Uani 1 1 d . . .
C8C C 0.4678(2) 0.36868(9) 0.88704(13) 0.0459(5) Uani 1 1 d . . .
H8C1 H 0.4588 0.3345 0.8632 0.056(7) Uiso 1 1 calc R . .
H8C2 H 0.3844 0.3818 0.9004 0.048(6) Uiso 1 1 calc R . .
C8D C 0.5471(3) 0.36624(12) 0.96023(16) 0.0627(7) Uani 1 1 d . . .
H8D1 H 0.5531 0.4001 0.9840 0.095(12) Uiso 1 1 calc R . .
H8D2 H 0.6301 0.3543 0.9458 0.063(8) Uiso 1 1 calc R . .
H8D3 H 0.5100 0.3428 0.9987 0.080(9) Uiso 1 1 calc R . .
N8 N 0.45670(14) 0.47786(6) 0.66368(9) 0.0335(3) Uani 1 1 d . . .
O8 O 0.42454(13) 0.49978(6) 0.53244(9) 0.0444(3) Uani 1 1 d . . .
O8A O 0.37880(15) 0.39088(7) 0.74271(10) 0.0589(5) Uani 1 1 d . . .
O8B O 0.53025(12) 0.40280(5) 0.83186(8) 0.0390(3) Uani 1 1 d . . .
C9 C 0.37691(17) 0.51621(8) 0.70074(12) 0.0375(4) Uani 1 1 d . . .
H9A H 0.3399 0.5017 0.7497 0.041(6) Uiso 1 1 calc R . .
H9B H 0.3084 0.5244 0.6637 0.051(7) Uiso 1 1 calc R . .
C9A C 0.44424(18) 0.56479(8) 0.72214(12) 0.0380(4) Uani 1 1 d . . .
C10 C 0.4041(2) 0.61086(9) 0.68993(14) 0.0477(5) Uani 1 1 d . . .
H10 H 0.3354 0.6109 0.6545 0.050(7) Uiso 1 1 calc R . .
C11 C 0.4615(3) 0.65668(9) 0.70809(16) 0.0554(6) Uani 1 1 d . . .
C111 C 0.4141(4) 0.70572(11) 0.6721(2) 0.0805(9) Uani 1 1 d . . .
H11A H 0.4755 0.7190 0.6345 0.109(13) Uiso 1 1 calc R . .
H11B H 0.4003 0.7306 0.7145 0.092(11) Uiso 1 1 calc R . .
H11C H 0.3361 0.6993 0.6441 0.102(13) Uiso 1 1 calc R . .
C12 C 0.5637(2) 0.65697(9) 0.75912(16) 0.0537(6) Uani 1 1 d . . .
C121 C 0.6336(4) 0.70547(11) 0.7781(2) 0.0790(9) Uani 1 1 d . . .
H12A H 0.5759 0.7308 0.7995 0.096(12) Uiso 1 1 calc R . .
H12B H 0.6720 0.7187 0.7294 0.093(12) Uiso 1 1 calc R . .
H12C H 0.6981 0.6983 0.8177 0.115(15) Uiso 1 1 calc R . .
C13 C 0.6037(2) 0.61091(9) 0.79165(14) 0.0447(5) Uani 1 1 d . . .
H13 H 0.6728 0.6109 0.8266 0.044(6) Uiso 1 1 calc R . .
C13A C 0.54530(18) 0.56512(8) 0.77436(12) 0.0374(4) Uani 1 1 d . . .
C14 C 0.59400(17) 0.51690(8) 0.81191(11) 0.0352(4) Uani 1 1 d . . .
H14A H 0.6655 0.5254 0.8463 0.024(4) Uiso 1 1 calc R . .
H14B H 0.5286 0.5021 0.8462 0.049(7) Uiso 1 1 calc R . .
N14 N 0.63253(13) 0.47897(6) 0.75331(9) 0.0313(3) Uani 1 1 d . . .
C15 C 0.75033(16) 0.47510(7) 0.72522(11) 0.0307(3) Uani 1 1 d . . .
N15 N 0.75108(13) 0.44046(6) 0.66311(9) 0.0325(3) Uani 1 1 d . . .
O15 O 0.83997(12) 0.49799(5) 0.75010(8) 0.0384(3) Uani 1 1 d . . .
C16 C 0.86699(17) 0.41918(7) 0.63442(11) 0.0333(4) Uani 1 1 d . . .
H16A H 0.9318 0.4252 0.6751 0.034(5) Uiso 1 1 calc R . .
H16B H 0.8569 0.3820 0.6290 0.036(5) Uiso 1 1 calc R . .
N16 N 0.90967(14) 0.43927(6) 0.55935(9) 0.0329(3) Uani 1 1 d . . .
C17 C 1.00936(16) 0.47228(7) 0.55493(11) 0.0326(4) Uani 1 1 d . . .
N17 N 1.03445(14) 0.48075(6) 0.47631(10) 0.0354(3) Uani 1 1 d . . .
O17 O 1.06687(13) 0.48937(6) 0.61127(8) 0.0410(3) Uani 1 1 d . . .
C18 C 1.11996(17) 0.52022(8) 0.44847(12) 0.0375(4) Uani 1 1 d . . .
H18A H 1.1553 0.5096 0.3967 0.040(6) Uiso 1 1 calc R . .
H18B H 1.1892 0.5231 0.4869 0.041(6) Uiso 1 1 calc R . .
C18A C 1.06043(17) 0.57195(8) 0.43862(12) 0.0372(4) Uani 1 1 d . . .
C21 C 1.1172(4) 0.70591(12) 0.5159(2) 0.0779(9) Uani 1 1 d . . .
H21A H 1.0541 0.7215 0.5500 0.120(15) Uiso 1 1 calc R . .
H21B H 1.1492 0.7313 0.4785 0.113(13) Uiso 1 1 calc R . .
H21C H 1.1852 0.6932 0.5491 0.081(10) Uiso 1 1 calc R . .
C31 C 0.9059(4) 0.72252(10) 0.4061(3) 0.0828(10) Uani 1 1 d . . .
H31A H 0.9703 0.7461 0.3882 0.104(12) Uiso 1 1 calc R . .
H31B H 0.8709 0.7345 0.4565 0.130(17) Uiso 1 1 calc R . .
H31C H 0.8403 0.7206 0.3659 0.138(19) Uiso 1 1 calc R . .
N41 N 0.7549(3) 0.67900(13) 0.5830(2) 0.0984(10) Uani 1 1 d . . .
C41 C 0.7463(3) 0.63587(14) 0.57982(18) 0.0684(7) Uani 1 1 d . . .
C42 C 0.7338(4) 0.58139(12) 0.5766(2) 0.0811(9) Uani 1 1 d . . .
H42A H 0.6989 0.5715 0.5250 0.17(2) Uiso 1 1 calc R . .
H42B H 0.6788 0.5700 0.6194 0.16(2) Uiso 1 1 calc R . .
H42C H 0.8155 0.5657 0.5832 0.15(2) Uiso 1 1 calc R . .
N51 N 0.1108(3) 0.32908(11) 0.66653(19) 0.0849(8) Uani 1 1 d . . .
C51 C 0.1711(3) 0.35356(10) 0.62491(19) 0.0605(6) Uani 1 1 d . . .
C52 C 0.2437(3) 0.38503(11) 0.5718(2) 0.0626(6) Uani 1 1 d . . .
H52A H 0.2495 0.4194 0.5937 0.108(13) Uiso 1 1 calc R . .
H52B H 0.2038 0.3863 0.5195 0.131(16) Uiso 1 1 calc R . .
H52C H 0.3271 0.3707 0.5664 0.059(7) Uiso 1 1 calc R . .

loop_
_atom_site_aniso_label
_atom_site_aniso_U_11
_atom_site_aniso_U_22
_atom_site_aniso_U_33
_atom_site_aniso_U_23
_atom_site_aniso_U_13
_atom_site_aniso_U_12
C1 0.0438(11) 0.0509(12) 0.0463(11) -0.0007(10) 0.0021(9) -0.0093(9)
C2 0.0598(14) 0.0465(12) 0.0564(14) -0.0037(11) 0.0129(12) -0.0117(10)
C3 0.0603(14) 0.0437(12) 0.0595(14) 0.0086(11) 0.0114(12) 0.0013(10)
C4 0.0410(11) 0.0544(13) 0.0521(13) 0.0157(10) 0.0040(10) 0.0011(9)
C4A 0.0314(9) 0.0478(11) 0.0398(10) 0.0067(8) 0.0069(8) -0.0020(8)
C5 0.0368(10) 0.0523(12) 0.0324(9) 0.0067(8) 0.0003(8) -0.0048(9)
C5A 0.0292(9) 0.0423(10) 0.0291(9) -0.0052(7) 0.0015(7) -0.0036(7)
C5B 0.0377(10) 0.0467(11) 0.0408(10) -0.0057(9) 0.0116(8) -0.0038(9)
C5C 0.089(3) 0.0472(17) 0.0298(14) -0.0113(13) 0.0085(15) 0.0081(18)
C5D 0.104(3) 0.0442(17) 0.069(2) -0.0207(17) 0.007(2) -0.0018(18)
N5 0.0290(8) 0.0471(9) 0.0306(8) 0.0027(7) 0.0017(6) -0.0040(6)
O5A 0.0573(10) 0.0630(10) 0.0619(11) -0.0085(8) 0.0128(8) 0.0145(8)
O5B 0.0637(10) 0.0656(10) 0.0371(8) -0.0174(7) 0.0079(7) -0.0070(8)
C6 0.0300(9) 0.0541(11) 0.0220(8) -0.0046(8) -0.0015(7) -0.0043(8)
C6A 0.0310(9) 0.0414(10) 0.0294(9) -0.0034(7) 0.0019(7) -0.0039(7)
C6B 0.0433(11) 0.0486(11) 0.0420(11) -0.0075(9) 0.0061(9) -0.0088(9)
C6C 0.100(5) 0.037(3) 0.086(5) -0.006(3) 0.023(4) 0.012(3)
C6D 0.098(4) 0.066(3) 0.083(4) -0.025(3) -0.008(3) 0.029(3)
N6 0.0281(7) 0.0551(10) 0.0291(8) 0.0033(7) 0.0003(6) -0.0029(7)
O6 0.0301(7) 0.0628(9) 0.0370(7) 0.0037(7) -0.0045(6) 0.0021(6)
O6A 0.0648(11) 0.0877(14) 0.0779(13) -0.0413(12) -0.0002(10) -0.0196(10)
O6B 0.1259(19) 0.0468(10) 0.0675(12) -0.0124(9) -0.0119(13) 0.0233(11)
C7 0.0282(9) 0.0587(12) 0.0271(9) -0.0025(8) 0.0003(7) -0.0078(8)
C7A 0.0294(8) 0.0346(8) 0.0276(8) -0.0006(7) 0.0018(6) -0.0029(7)
C7B 0.0412(10) 0.0391(10) 0.0390(10) -0.0004(8) 0.0045(8) -0.0024(8)
C7C 0.0721(18) 0.0417(12) 0.101(2) 0.0231(14) 0.0055(16) 0.0049(12)
C7D 0.070(2) 0.072(2) 0.158(4) 0.053(3) -0.003(2) 0.0104(16)
N7 0.0285(7) 0.0473(9) 0.0253(7) 0.0017(6) 0.0002(6) -0.0006(6)
O7A 0.0832(13) 0.0488(10) 0.0651(11) -0.0064(8) -0.0160(10) -0.0147(9)
O7B 0.0555(9) 0.0414(8) 0.0553(9) 0.0111(7) -0.0021(8) -0.0006(7)
C8 0.0237(8) 0.0437(10) 0.0336(9) 0.0032(8) -0.0018(7) -0.0046(7)
C8A 0.0282(8) 0.0377(9) 0.0283(9) -0.0001(7) 0.0000(6) -0.0015(7)
C8B 0.0319(9) 0.0429(10) 0.0320(9) 0.0038(8) 0.0026(7) -0.0027(8)
C8C 0.0497(12) 0.0476(11) 0.0405(11) 0.0121(9) 0.0069(9) -0.0033(9)
C8D 0.0702(17) 0.0716(18) 0.0464(13) 0.0225(12) -0.0017(12) -0.0011(13)
N8 0.0291(8) 0.0415(8) 0.0297(7) 0.0025(6) -0.0015(6) 0.0029(6)
O8 0.0360(7) 0.0619(9) 0.0353(7) 0.0109(6) -0.0037(6) 0.0035(7)
O8A 0.0521(9) 0.0788(12) 0.0460(9) 0.0141(8) -0.0056(7) -0.0297(8)
O8B 0.0373(7) 0.0467(8) 0.0329(7) 0.0103(6) 0.0015(6) -0.0019(6)
C9 0.0273(9) 0.0480(11) 0.0374(10) -0.0024(8) 0.0010(8) 0.0038(8)
C9A 0.0337(10) 0.0434(10) 0.0368(10) -0.0025(8) 0.0035(8) 0.0068(8)
C10 0.0484(12) 0.0473(12) 0.0475(12) 0.0011(9) 0.0001(10) 0.0088(9)
C11 0.0627(15) 0.0458(12) 0.0577(14) 0.0011(11) 0.0030(12) 0.0087(11)
C111 0.106(3) 0.0502(16) 0.085(2) 0.0114(15) -0.006(2) 0.0125(16)
C12 0.0594(14) 0.0420(11) 0.0596(14) -0.0053(11) 0.0049(11) -0.0006(10)
C121 0.094(2) 0.0473(15) 0.096(2) -0.0132(15) 0.001(2) -0.0115(15)
C13 0.0405(11) 0.0479(12) 0.0457(11) -0.0079(9) 0.0021(9) -0.0016(9)
C13A 0.0338(9) 0.0443(11) 0.0341(10) -0.0049(8) 0.0032(7) 0.0031(8)
C14 0.0303(9) 0.0459(10) 0.0295(9) -0.0043(8) -0.0001(7) 0.0033(8)
N14 0.0279(7) 0.0376(8) 0.0286(7) -0.0025(6) -0.0001(6) -0.0006(6)
C15 0.0297(9) 0.0378(9) 0.0247(8) 0.0034(7) -0.0019(6) 0.0026(7)
N15 0.0283(8) 0.0403(8) 0.0289(7) -0.0041(6) -0.0004(6) 0.0006(6)
O15 0.0297(6) 0.0512(8) 0.0343(7) -0.0060(6) -0.0021(6) -0.0030(5)
C16 0.0285(8) 0.0412(9) 0.0300(9) 0.0033(8) 0.0006(7) 0.0044(7)
N16 0.0295(7) 0.0429(8) 0.0264(7) -0.0013(6) -0.0001(6) -0.0018(6)
C17 0.0259(8) 0.0372(9) 0.0346(9) -0.0037(7) 0.0004(7) 0.0045(7)
N17 0.0279(8) 0.0453(9) 0.0331(8) -0.0018(7) -0.0002(6) -0.0046(6)
O17 0.0351(7) 0.0526(8) 0.0352(7) -0.0065(6) -0.0045(6) -0.0039(6)
C18 0.0275(9) 0.0482(11) 0.0368(10) 0.0017(8) -0.0004(7) -0.0037(8)
C18A 0.0302(9) 0.0442(10) 0.0371(10) 0.0017(8) 0.0033(7) -0.0046(8)
C21 0.104(2) 0.0545(16) 0.0748(19) -0.0095(15) 0.0124(19) -0.0244(16)
C31 0.096(2) 0.0445(14) 0.108(3) 0.0152(16) 0.015(2) 0.0086(15)
N41 0.120(2) 0.0722(19) 0.103(2) 0.0079(17) 0.0142(19) -0.0004(17)
C41 0.0732(17) 0.080(2) 0.0520(15) 0.0028(14) 0.0029(13) 0.0004(15)
C42 0.114(3) 0.0706(19) 0.0590(18) -0.0026(15) -0.0208(19) 0.0006(19)
N51 0.0865(19) 0.0768(17) 0.091(2) 0.0089(16) -0.0068(16) -0.0141(15)
C51 0.0561(14) 0.0528(13) 0.0726(17) -0.0057(13) -0.0153(13) 0.0037(12)
C52 0.0514(13) 0.0652(16) 0.0711(16) 0.0035(14) -0.0139(12) 0.0016(12)

loop_
_atom_type_symbol
_atom_type_description
_atom_type_scat_dispersion_real
_atom_type_scat_dispersion_imag
_atom_type_scat_source
C C 0.0033 0.0016 'International Tables Vol C Tables 4.2.6.8 and 6.1.1.4'
H H 0.0000 0.0000 'International Tables Vol C Tables 4.2.6.8 and 6.1.1.4'
N N 0.0061 0.0033 'International Tables Vol C Tables 4.2.6.8 and 6.1.1.4'
O O 0.0106 0.0060 'International Tables Vol C Tables 4.2.6.8 and 6.1.1.4'

loop_
_geom_angle_atom_site_label_1
_geom_angle_atom_site_label_2
_geom_angle_atom_site_label_3
_geom_angle
C18A C1 C2 122.5(2)
C18A C1 H1 118.8
C2 C1 H1 118.8
C3 C2 C1 118.6(2)
C3 C2 C21 121.6(3)
C1 C2 C21 119.8(3)
C2 C3 C4 119.4(2)
C2 C3 C31 121.1(3)
C4 C3 C31 119.5(3)
C3 C4 C4A 122.1(2)
C3 C4 H4 118.9
C4A C4 H4 118.9
C4 C4A C18A 118.8(2)
C4 C4A C5 119.12(19)
C18A C4A C5 122.04(19)
N5 C5 C4A 113.42(16)
N5 C5 H5A 108.9
C4A C5 H5A 108.9
N5 C5 H5B 108.9
C4A C5 H5B 108.9
H5A C5 H5B 107.7
N5 C5A N17 114.29(16)
N5 C5A C5B 112.73(16)
N17 C5A C5B 109.98(16)
N5 C5A C6A 103.12(14)
N17 C5A C6A 102.77(14)
C5B C5A C6A 113.43(16)
O5A C5B O5B 126.4(2)
O5A C5B C5A 122.0(2)
O5B C5B C5A 111.55(18)
O5B C5C C5D 109.1(3)
O5B C5C H5C1 109.9
C5D C5C H5C1 109.9
O5B C5C H5C2 109.9
C5D C5C H5C2 109.9
H5C1 C5C H5C2 108.3
C5F C5E O5B 97.3(11)
C5F C5E H5E1 112.3
O5B C5E H5E1 112.3
C5F C5E H5E2 112.3
O5B C5E H5E2 112.3
H5E1 C5E H5E2 109.9
C5E C5F H5F1 109.5
C5E C5F H5F2 109.5
H5F1 C5F H5F2 109.5
C5E C5F H5F3 109.5
H5F1 C5F H5F3 109.5
H5F2 C5F H5F3 109.5
C6 N5 C5A 113.58(15)
C6 N5 C5 123.09(17)
C5A N5 C5 122.34(15)
C5B O5B C5C 119.7(2)
C5B O5B C5E 98.1(5)
C5C O5B C5E 24.4(5)
O6 C6 N5 125.89(19)
O6 C6 N6 125.66(17)
N5 C6 N6 108.44(16)
N16 C6A N6 114.34(15)
N16 C6A C6B 114.10(17)
N6 C6A C6B 110.76(16)
N16 C6A C5A 102.44(14)
N6 C6A C5A 102.30(15)
C6B C6A C5A 111.98(15)
O6A C6B O6B 125.3(2)
O6A C6B C6A 122.0(2)
O6B C6B C6A 112.52(18)
C6D C6C O6B 110.6(6)
C6D C6C H6C1 109.5
O6B C6C H6C1 109.5
C6D C6C H6C2 109.5
O6B C6C H6C2 109.5
H6C1 C6C H6C2 108.1
O6A C6E C6F 105.6(13)
O6A C6E H6E1 110.6
C6F C6E H6E1 110.6
O6A C6E H6E2 110.6
C6F C6E H6E2 110.6
H6E1 C6E H6E2 108.8
C6E C6F H6F1 109.5
C6E C6F H6F2 109.5
H6F1 C6F H6F2 109.5
C6E C6F H6F3 109.5
H6F1 C6F H6F3 109.5
H6F2 C6F H6F3 109.5
O6B C6G C6H 97.6(10)
O6B C6G H6G1 112.2
C6H C6G H6G1 112.2
O6B C6G H6G2 112.2
C6H C6G H6G2 112.2
H6G1 C6G H6G2 109.8
C6 N6 C6A 112.29(15)
C6 N6 C7 120.78(16)
C6A N6 C7 126.01(17)
C6B O6A C6E 156.2(8)
C6B O6B C6G 119.5(6)
C6B O6B C6C 120.5(4)
C6G O6B C6C 20.4(4)
N7 C7 N6 114.82(16)
N7 C7 H7A 108.6
N6 C7 H7A 108.6
N7 C7 H7B 108.6
N6 C7 H7B 108.6
H7A C7 H7B 107.5
N7 C7A N15 114.87(14)
N7 C7A C7B 111.12(15)
N15 C7A C7B 112.50(15)
N7 C7A C8A 101.96(14)
N15 C7A C8A 102.54(14)
C7B C7A C8A 113.13(15)
O7A C7B O7B 126.2(2)
O7A C7B C7A 123.1(2)
O7B C7B C7A 110.65(17)
O7B C7C C7D 106.9(3)
O7B C7C H7C1 110.3
C7D C7C H7C1 110.3
O7B C7C H7C2 110.3
C7D C7C H7C2 110.3
H7C1 C7C H7C2 108.6
C7C C7D H7D1 109.5
C7C C7D H7D2 109.5
H7D1 C7D H7D2 109.5
C7C C7D H7D3 109.5
H7D1 C7D H7D3 109.5
H7D2 C7D H7D3 109.5
C8 N7 C7A 113.52(15)
C8 N7 C7 121.38(16)
C7A N7 C7 125.09(15)
C7B O7B C7C 117.1(2)
O8 C8 N8 126.21(18)
O8 C8 N7 125.95(18)
N8 C8 N7 107.83(16)
N8 C8A N14 114.28(15)
N8 C8A C8B 109.40(15)
N14 C8A C8B 112.87(15)
N8 C8A C7A 103.41(14)
N14 C8A C7A 102.69(14)
C8B C8A C7A 113.75(15)
O8A C8B O8B 125.80(18)
O8A C8B C8A 122.20(17)
O8B C8B C8A 111.99(15)
O8B C8C C8D 106.51(19)
O8B C8C H8C1 110.4
C8D C8C H8C1 110.4
O8B C8C H8C2 110.4
C8D C8C H8C2 110.4
H8C1 C8C H8C2 108.6
C8C C8D H8D1 109.5
C8C C8D H8D2 109.5
H8D1 C8D H8D2 109.5
C8C C8D H8D3 109.5
H8D1 C8D H8D3 109.5
H8D2 C8D H8D3 109.5
C8 N8 C8A 113.03(15)
C8 N8 C9 122.95(16)
C8A N8 C9 121.63(15)
C8B O8B C8C 115.66(16)
N8 C9 C9A 113.65(15)
N8 C9 H9A 108.8
C9A C9 H9A 108.8
N8 C9 H9B 108.8
C9A C9 H9B 108.8
H9A C9 H9B 107.7
C10 C9A C13A 118.6(2)
C10 C9A C9 119.56(19)
C13A C9A C9 121.84(18)
C11 C10 C9A 122.1(2)
C11 C10 H10 119.0
C9A C10 H10 119.0
C10 C11 C12 119.4(2)
C10 C11 C111 120.2(3)
C12 C11 C111 120.4(3)
C11 C111 H11A 109.5
C11 C111 H11B 109.5
H11A C111 H11B 109.5
C11 C111 H11C 109.5
H11A C111 H11C 109.5
H11B C111 H11C 109.5
C11 C12 C13 118.6(2)
C11 C12 C121 121.7(3)
C13 C12 C121 119.7(3)
C12 C121 H12A 109.5
C12 C121 H12B 109.5
H12A C121 H12B 109.5
C12 C121 H12C 109.5
H12A C121 H12C 109.5
H12B C121 H12C 109.5
C13A C13 C12 122.1(2)
C13A C13 H13 119.0
C12 C13 H13 119.0
C13 C13A C9A 119.3(2)
C13 C13A C14 118.94(19)
C9A C13A C14 121.79(18)
N14 C14 C13A 113.09(16)
N14 C14 H14A 109.0
C13A C14 H14A 109.0
N14 C14 H14B 109.0
C13A C14 H14B 109.0
H14A C14 H14B 107.8
C15 N14 C8A 113.59(15)
C15 N14 C14 123.39(16)
C8A N14 C14 122.09(15)
O15 C15 N14 126.04(17)
O15 C15 N15 125.54(16)
N14 C15 N15 108.42(15)
C15 N15 C7A 112.59(14)
C15 N15 C16 120.57(15)
C7A N15 C16 125.81(15)
N16 C16 N15 115.02(15)
N16 C16 H16A 108.5
N15 C16 H16A 108.5
N16 C16 H16B 108.5
N15 C16 H16B 108.5
H16A C16 H16B 107.5
C17 N16 C16 121.67(16)
C17 N16 C6A 112.94(15)
C16 N16 C6A 125.38(15)
O17 C17 N17 126.11(18)
O17 C17 N16 125.90(18)
N17 C17 N16 107.95(16)
C17 N17 C5A 113.49(15)
C17 N17 C18 123.26(16)
C5A N17 C18 120.83(16)
N17 C18 C18A 113.93(16)
N17 C18 H18A 108.8
C18A C18 H18A 108.8
N17 C18 H18B 108.8
C18A C18 H18B 108.8
H18A C18 H18B 107.7
C1 C18A C4A 118.6(2)
C1 C18A C18 119.77(19)
C4A C18A C18 121.58(18)
C2 C21 H21A 109.5
C2 C21 H21B 109.5
H21A C21 H21B 109.5
C2 C21 H21C 109.5
H21A C21 H21C 109.5
H21B C21 H21C 109.5
C3 C31 H31A 109.5
C3 C31 H31B 109.5
H31A C31 H31B 109.5
C3 C31 H31C 109.5
H31A C31 H31C 109.5
H31B C31 H31C 109.5
N41 C41 C42 179.2(4)
C41 C42 H42A 109.5
C41 C42 H42B 109.5
H42A C42 H42B 109.5
C41 C42 H42C 109.5
H42A C42 H42C 109.5
H42B C42 H42C 109.5
N51 C51 C52 178.4(3)
C51 C52 H52A 109.5
C51 C52 H52B 109.5
H52A C52 H52B 109.5
C51 C52 H52C 109.5
H52A C52 H52C 109.5
H52B C52 H52C 109.5

loop_
_geom_bond_atom_site_label_1
_geom_bond_atom_site_label_2
_geom_bond_distance
C1 C18A 1.389(3)
C1 C2 1.403(4)
C1 H1 0.9500
C2 C3 1.389(4)
C2 C21 1.505(4)
C3 C4 1.390(4)
C3 C31 1.526(4)
C4 C4A 1.397(3)
C4 H4 0.9500
C4A C18A 1.403(3)
C4A C5 1.509(3)
C5 N5 1.467(3)
C5 H5A 0.9900
C5 H5B 0.9900
C5A N5 1.433(3)
C5A N17 1.443(2)
C5A C5B 1.546(3)
C5A C6A 1.594(3)
C5B O5A 1.200(3)
C5B O5B 1.313(3)
C5C O5B 1.450(3)
C5C C5D 1.512(5)
C5C H5C1 0.9900
C5C H5C2 0.9900
C5D H5D1 0.9800
C5D H5D2 0.9800
C5D H5D3 0.9800
C5E C5F 1.38(2)
C5E O5B 1.669(14)
C5E H5E1 0.9900
C5E H5E2 0.9900
C5F H5F1 0.9800
C5F H5F2 0.9800
C5F H5F3 0.9800
N5 C6 1.359(2)
C6 O6 1.223(2)
C6 N6 1.388(3)
C6A N16 1.449(2)
C6A N6 1.451(2)
C6A C6B 1.547(3)
C6B O6A 1.195(3)
C6B O6B 1.317(3)
C6C C6D 1.460(10)
C6C O6B 1.522(6)
C6C H6C1 0.9900
C6C H6C2 0.9900
C6D H6D1 0.9800
C6D H6D2 0.9800
C6D H6D3 0.9800
C6E O6A 1.229(16)
C6E C6F 1.48(2)
C6E H6E1 0.9900
C6E H6E2 0.9900
C6F H6F1 0.9800
C6F H6F2 0.9800
C6F H6F3 0.9800
C6G O6B 1.471(14)
C6G C6H 1.476(16)
C6G H6G1 0.9900
C6G H6G2 0.9900
C6H H6H1 0.9800
C6H H6H2 0.9800
C6H H6H3 0.9800
N6 C7 1.459(2)
C7 N7 1.451(2)
C7 H7A 0.9900
C7 H7B 0.9900
C7A N7 1.441(2)
C7A N15 1.448(2)
C7A C7B 1.547(3)
C7A C8A 1.595(2)
C7B O7A 1.203(3)
C7B O7B 1.315(3)
C7C O7B 1.474(3)
C7C C7D 1.487(5)
C7C H7C1 0.9900
C7C H7C2 0.9900
C7D H7D1 0.9800
C7D H7D2 0.9800
C7D H7D3 0.9800
N7 C8 1.390(2)
C8 O8 1.215(2)
C8 N8 1.368(2)
C8A N8 1.441(2)
C8A N14 1.443(2)
C8A C8B 1.555(3)
C8B O8A 1.193(2)
C8B O8B 1.321(2)
C8C O8B 1.456(2)
C8C C8D 1.499(4)
C8C H8C1 0.9900
C8C H8C2 0.9900
C8D H8D1 0.9800
C8D H8D2 0.9800
C8D H8D3 0.9800
N8 C9 1.466(2)
C9 C9A 1.515(3)
C9 H9A 0.9900
C9 H9B 0.9900
C9A C10 1.398(3)
C9A C13A 1.400(3)
C10 C11 1.391(4)
C10 H10 0.9500
C11 C12 1.397(4)
C11 C111 1.515(4)
C111 H11A 0.9800
C111 H11B 0.9800
C111 H11C 0.9800
C12 C13 1.399(3)
C12 C121 1.518(4)
C121 H12A 0.9800
C121 H12B 0.9800
C121 H12C 0.9800
C13 C13A 1.392(3)
C13 H13 0.9500
C13A C14 1.513(3)
C14 N14 1.463(2)
C14 H14A 0.9900
C14 H14B 0.9900
N14 C15 1.360(2)
C15 O15 1.214(2)
C15 N15 1.386(2)
N15 C16 1.453(2)
C16 N16 1.443(2)
C16 H16A 0.9900
C16 H16B 0.9900
N16 C17 1.386(2)
C17 O17 1.218(2)
C17 N17 1.366(3)
N17 C18 1.467(2)
C18 C18A 1.516(3)
C18 H18A 0.9900
C18 H18B 0.9900
C21 H21A 0.9800
C21 H21B 0.9800
C21 H21C 0.9800
C31 H31A 0.9800
C31 H31B 0.9800
C31 H31C 0.9800
N41 C41 1.142(4)
C41 C42 1.443(5)
C42 H42A 0.9800
C42 H42B 0.9800
C42 H42C 0.9800
N51 C51 1.152(4)
C51 C52 1.448(4)
C52 H52A 0.9800
C52 H52B 0.9800
C52 H52C 0.9800
